data_4111145
loop_
_publ_author_name
'Claudio Palomo'
'Mikel Oiarbide'
'Rosa L\'opez'
'Pedro B. Gonz\'alez'
'Enrique G\'omez-Bengoa'
'Jos\'e M. Sa\'a'
'Anthony Linden'

_publ_section_title
;
 Intramolecular Sulfur Transfer in N-Enoyl Oxazolidine-2-thiones Promoted
 by Br\/onsted Acids. Practical Asymmetric Synthesis of \b-Mercapto
 Carboxylic Acids and Mechanistic Insights
;
_journal_name_full 'Journal of the American Chemical Society'
_journal_page_first 15236
_journal_page_last 15247
_journal_paper_doi 10.1021/ja0654027
_journal_volume 128
_journal_year 2006
_chemical_absolute_configuration ad
_chemical_formula_moiety 'C15 H19 N O3 S'
_chemical_formula_sum 'C15 H19 N O3 S'
_chemical_formula_weight 293.38
_chemical_melting_point 317
_chemical_name_systematic
; 
 ? 
;
_space_group_IT_number 4
_symmetry_cell_setting monoclinic
_symmetry_Int_Tables_number 4
_symmetry_space_group_name_Hall 'P 2yb'
_symmetry_space_group_name_H-M 'P 1 21 1'
_atom_sites_solution_hydrogens mixed
_atom_sites_solution_primary direct
_atom_sites_solution_secondary difmap
_audit_creation_date 05-05-11
_audit_creation_method SHELXL-97
_cell_angle_alpha 90.00
_cell_angle_beta 92.9475(9)
_cell_angle_gamma 90.00
_cell_formula_units_Z 4
_cell_length_a 13.8297(3)
_cell_length_b 5.8719(1)
_cell_length_c 18.6094(3)
_cell_measurement_reflns_used 23130
_cell_measurement_temperature 160(1)
_cell_measurement_theta_max 27.5
_cell_measurement_theta_min 2.0
_cell_volume 1509.21(5)
_computing_cell_refinement 'DENZO-SMN (Otwinowski & Minor, 1997)'
_computing_data_collection 'COLLECT (Nonius, 2000)'
_computing_data_reduction 'DENZO-SMN and SCALEPACK (Otwinowski & Minor, 1997)'
_computing_molecular_graphics 'ORTEPII (Johnson, 1976)'
_computing_publication_material 'SHELXL97 and PLATON (Spek, 2005)'
_computing_structure_refinement 'SHELXL97 (Sheldrick, 1997)'
_computing_structure_solution 'SIR92 (Altomare et al., 1994)'
_diffrn_ambient_temperature 160(1)
_diffrn_detector '65 mm CCD camera on \k goniostat'
_diffrn_detector_area_resol_mean 9
_diffrn_measured_fraction_theta_full 0.998
_diffrn_measured_fraction_theta_max 0.998
_diffrn_measurement_device_type 'Nonius KappaCCD area-detector diffractometer'
_diffrn_measurement_method '\f and \w scans with \k offsets'
_diffrn_radiation_monochromator 'horizontally mounted graphite crystal'
_diffrn_radiation_source 'Nonius FR590 sealed tube generator'
_diffrn_radiation_type 'Mo K\a'
_diffrn_radiation_wavelength 0.71073
_diffrn_reflns_av_R_equivalents 0.0529
_diffrn_reflns_av_sigmaI/netI 0.0360
_diffrn_reflns_limit_h_max 17
_diffrn_reflns_limit_h_min -17
_diffrn_reflns_limit_k_max 7
_diffrn_reflns_limit_k_min -7
_diffrn_reflns_limit_l_max 24
_diffrn_reflns_limit_l_min -24
_diffrn_reflns_number 39791
_diffrn_reflns_theta_full 27.43
_diffrn_reflns_theta_max 27.43
_diffrn_reflns_theta_min 2.19
_diffrn_standards_decay_% 0
_diffrn_standards_number 0
_exptl_absorpt_coefficient_mu 0.221
_exptl_absorpt_correction_T_max 0.990
_exptl_absorpt_correction_T_min 0.897
_exptl_absorpt_correction_type multi-scan
_exptl_absorpt_process_details '(Blessing, 1995)'
_exptl_crystal_colour colourless
_exptl_crystal_density_diffrn 1.291
_exptl_crystal_description plate
_exptl_crystal_F_000 624
_exptl_crystal_size_max 0.30
_exptl_crystal_size_mid 0.18
_exptl_crystal_size_min 0.08
_refine_diff_density_max 0.169
_refine_diff_density_min -0.175
_refine_diff_density_rms 0.040
_refine_ls_abs_structure_details 'Flack (1983)'
_refine_ls_abs_structure_Flack -0.03(5)
_refine_ls_extinction_coef 0.0161(17)
_refine_ls_extinction_expression Fc^*^=kFc[1+0.001xFc^2^\l^3^/sin(2\q)]^-1/4^
_refine_ls_extinction_method SHELXL
_refine_ls_goodness_of_fit_ref 1.042
_refine_ls_hydrogen_treatment mixed
_refine_ls_matrix_type full
_refine_ls_number_parameters 413
_refine_ls_number_reflns 6849
_refine_ls_number_restraints 69
_refine_ls_restrained_S_all 1.047
_refine_ls_R_factor_all 0.0488
_refine_ls_R_factor_gt 0.0359
_refine_ls_shift/su_max 0.002
_refine_ls_shift/su_mean 0.000
_refine_ls_structure_factor_coef Fsqd
_refine_ls_weighting_details 'w=1/[\s^2^(Fo^2^)+(0.0390P)^2^+0.3173P] where P=(Fo^2^+2Fc^2^)/3'
_refine_ls_weighting_scheme calc
_refine_ls_wR_factor_gt 0.0780
_refine_ls_wR_factor_ref 0.0846
_reflns_number_gt 5881
_reflns_number_total 6849
_reflns_threshold_expression 'I > 2\s(I)'
_cod_data_source_file ja0654027si20060727_072818.cif
_cod_data_source_block 4e
_cod_depositor_comments
;
The following automatic conversions were performed:

'_atom_sites_solution_hydrogens' value 'geom & difmap' was changed to
'mixed'.

Automatic conversion script
Id: cif_fix_values 6452 2018-10-05 10:23:21Z andrius 
;
_cod_database_code 4111145

loop_
_symmetry_equiv_pos_as_xyz
'x, y, z'
'-x, y+1/2, -z'

loop_
_atom_site_label
_atom_site_type_symbol
_atom_site_fract_x
_atom_site_fract_y
_atom_site_fract_z
_atom_site_U_iso_or_equiv
_atom_site_adp_type
_atom_site_occupancy
_atom_site_symmetry_multiplicity
_atom_site_calc_flag
_atom_site_refinement_flags
_atom_site_disorder_assembly
_atom_site_disorder_group
S1 S 0.71315(3) 0.08400(10) 0.74284(3) 0.03563(12) Uani 1 1 d . . .
H1 H 0.7483(16) 0.223(4) 0.6965(12) 0.044(6) Uiso 1 1 d . . .
O2 O 0.56014(10) -0.3600(2) 0.50445(7) 0.0371(3) Uani 1 1 d . . .
O3 O 0.59389(10) -0.2096(3) 0.39899(7) 0.0387(3) Uani 1 1 d . A .
O6 O 0.67454(10) 0.2576(2) 0.58010(7) 0.0356(3) Uani 1 1 d . . .
N1 N 0.64293(11) -0.0157(3) 0.49711(8) 0.0273(3) Uani 1 1 d D . .
C2 C 0.59517(12) -0.2094(3) 0.47134(9) 0.0290(4) Uani 1 1 d . A .
C4 C 0.63479(16) -0.0033(4) 0.37240(11) 0.0390(5) Uani 1 1 d D . .
H41 H 0.5856 0.0820 0.3428 0.047 Uiso 0.756(11) 1 calc PR A 1
H42 H 0.6899 -0.0384 0.3424 0.047 Uiso 0.756(11) 1 calc PR A 1
H43 H 0.5835 0.0948 0.3499 0.047 Uiso 0.244(11) 1 calc PR A 2
H44 H 0.6825 -0.0380 0.3361 0.047 Uiso 0.244(11) 1 calc PR A 2
C6 C 0.64201(12) 0.0689(3) 0.56727(9) 0.0278(4) Uani 1 1 d . A .
C7 C 0.59974(13) -0.0816(3) 0.62334(9) 0.0296(4) Uani 1 1 d . . .
H71 H 0.6395 -0.2214 0.6286 0.036 Uiso 1 1 calc R A .
H72 H 0.5337 -0.1278 0.6062 0.036 Uiso 1 1 calc R . .
C8 C 0.59443(13) 0.0308(3) 0.69701(9) 0.0276(4) Uani 1 1 d . A .
H8 H 0.5596 0.1793 0.6908 0.033 Uiso 1 1 calc R . .
C9 C 0.53754(13) -0.1208(3) 0.74527(9) 0.0273(4) Uani 1 1 d . . .
C10 C 0.44493(13) -0.0581(3) 0.76421(10) 0.0311(4) Uani 1 1 d . A .
H10 H 0.4188 0.0844 0.7488 0.037 Uiso 1 1 calc R . .
C11 C 0.39067(14) -0.2018(4) 0.80533(10) 0.0356(4) Uani 1 1 d . . .
H11 H 0.3276 -0.1573 0.8178 0.043 Uiso 1 1 calc R A .
C12 C 0.42765(14) -0.4096(4) 0.82838(10) 0.0371(4) Uani 1 1 d . A .
H12 H 0.3905 -0.5076 0.8568 0.045 Uiso 1 1 calc R . .
C13 C 0.51971(15) -0.4736(3) 0.80961(10) 0.0351(4) Uani 1 1 d . . .
H13 H 0.5456 -0.6163 0.8251 0.042 Uiso 1 1 calc R A .
C14 C 0.57383(14) -0.3304(3) 0.76846(10) 0.0321(4) Uani 1 1 d . A .
H14 H 0.6367 -0.3760 0.7559 0.039 Uiso 1 1 calc R . .
C5A C 0.6691(3) 0.1376(6) 0.43820(13) 0.0291(10) Uani 0.756(11) 1 d PDU A 1
H5A H 0.6302 0.2810 0.4400 0.035 Uiso 0.756(11) 1 calc PR A 1
C15A C 0.7770(3) 0.1959(9) 0.43910(19) 0.0384(10) Uani 0.756(11) 1 d PDU A 1
H15A H 0.7918 0.2953 0.4819 0.046 Uiso 0.756(11) 1 calc PR A 1
C16A C 0.7951(5) 0.3391(10) 0.3714(2) 0.0628(14) Uani 0.756(11) 1 d PDU A 1
H161 H 0.7907 0.2408 0.3288 0.094 Uiso 0.756(11) 1 calc PR A 1
H162 H 0.8598 0.4074 0.3761 0.094 Uiso 0.756(11) 1 calc PR A 1
H163 H 0.7463 0.4598 0.3662 0.094 Uiso 0.756(11) 1 calc PR A 1
C17A C 0.8427(3) -0.0091(12) 0.4462(3) 0.0611(14) Uani 0.756(11) 1 d PDU A 1
H171 H 0.8302 -0.0906 0.4908 0.092 Uiso 0.756(11) 1 calc PR A 1
H172 H 0.9104 0.0408 0.4476 0.092 Uiso 0.756(11) 1 calc PR A 1
H173 H 0.8300 -0.1105 0.4050 0.092 Uiso 0.756(11) 1 calc PR A 1
C5B C 0.6843(7) 0.1163(16) 0.4379(2) 0.035(4) Uani 0.244(11) 1 d PDU A 2
H5B H 0.6614 0.2776 0.4399 0.042 Uiso 0.244(11) 1 calc PR A 2
C15B C 0.7955(8) 0.111(2) 0.4444(6) 0.047(3) Uani 0.244(11) 1 d PDU A 2
H15B H 0.8167 0.1846 0.4911 0.056 Uiso 0.244(11) 1 calc PR A 2
C16B C 0.8338(11) 0.257(3) 0.3828(8) 0.058(3) Uani 0.244(11) 1 d PDU A 2
H164 H 0.8140 0.1882 0.3364 0.087 Uiso 0.244(11) 1 calc PR A 2
H165 H 0.9046 0.2643 0.3877 0.087 Uiso 0.244(11) 1 calc PR A 2
H166 H 0.8071 0.4114 0.3852 0.087 Uiso 0.244(11) 1 calc PR A 2
C17B C 0.8358(10) -0.129(3) 0.4445(8) 0.059(3) Uani 0.244(11) 1 d PDU A 2
H174 H 0.7993 -0.2248 0.4767 0.089 Uiso 0.244(11) 1 calc PR A 2
H175 H 0.9041 -0.1262 0.4614 0.089 Uiso 0.244(11) 1 calc PR A 2
H176 H 0.8301 -0.1911 0.3956 0.089 Uiso 0.244(11) 1 calc PR A 2
S2 S 0.20442(3) 0.28071(10) 0.78482(3) 0.03959(13) Uani 1 1 d . . .
H2 H 0.183(2) 0.464(5) 0.8172(15) 0.073(9) Uiso 1 1 d . . .
O22 O 0.05570(10) 0.3487(2) 1.00287(7) 0.0370(3) Uani 1 1 d . . .
O23 O 0.13479(10) 0.1498(2) 1.08868(7) 0.0388(3) Uani 1 1 d . . .
O26 O 0.13769(10) -0.2049(3) 0.87886(7) 0.0405(3) Uani 1 1 d . . .
N21 N 0.14313(10) 0.0204(3) 0.97666(8) 0.0261(3) Uani 1 1 d . . .
C22 C 0.10590(13) 0.1881(3) 1.01990(10) 0.0285(4) Uani 1 1 d . . .
C24 C 0.19555(15) -0.0487(4) 1.09525(10) 0.0368(5) Uani 1 1 d . . .
H241 H 0.1702 -0.1564 1.1306 0.044 Uiso 1 1 calc R . .
H242 H 0.2624 -0.0053 1.1113 0.044 Uiso 1 1 calc R . .
C25 C 0.19426(13) -0.1577(3) 1.02035(10) 0.0285(4) Uani 1 1 d . . .
H25 H 0.1531 -0.2978 1.0203 0.034 Uiso 1 1 calc R . .
C26 C 0.11349(13) -0.0260(3) 0.90548(10) 0.0310(4) Uani 1 1 d . . .
C27 C 0.05103(15) 0.1445(4) 0.86361(10) 0.0388(5) Uani 1 1 d . . .
H271 H 0.0563 0.2949 0.8875 0.047 Uiso 1 1 calc R . .
H272 H -0.0175 0.0957 0.8634 0.047 Uiso 1 1 calc R . .
C28 C 0.08152(13) 0.1659(3) 0.78659(10) 0.0294(4) Uani 1 1 d . . .
H28 H 0.0827 0.0089 0.7658 0.035 Uiso 1 1 calc R . .
C29 C 0.00985(12) 0.3051(4) 0.74004(9) 0.0297(4) Uani 1 1 d . . .
C30 C -0.02384(14) 0.2232(4) 0.67378(11) 0.0405(5) Uani 1 1 d . . .
H30 H -0.0021 0.0799 0.6573 0.049 Uiso 1 1 calc R . .
C31 C -0.08950(16) 0.3505(5) 0.63120(12) 0.0537(7) Uani 1 1 d . . .
H31 H -0.1117 0.2944 0.5854 0.064 Uiso 1 1 calc R . .
C32 C -0.12253(15) 0.5567(5) 0.65489(13) 0.0562(7) Uani 1 1 d . . .
H32 H -0.1677 0.6423 0.6258 0.067 Uiso 1 1 calc R . .
C33 C -0.08977(16) 0.6382(4) 0.72095(13) 0.0503(6) Uani 1 1 d . . .
H33 H -0.1129 0.7799 0.7377 0.060 Uiso 1 1 calc R . .
C34 C -0.02307(15) 0.5147(4) 0.76330(12) 0.0385(5) Uani 1 1 d . . .
H34 H 0.0002 0.5737 0.8085 0.046 Uiso 1 1 calc R . .
C35 C 0.29448(13) -0.2210(4) 0.99561(10) 0.0337(4) Uani 1 1 d . . .
H35 H 0.2854 -0.2932 0.9471 0.040 Uiso 1 1 calc R . .
C36 C 0.33883(16) -0.4007(4) 1.04722(13) 0.0502(6) Uani 1 1 d . . .
H361 H 0.3478 -0.3354 1.0956 0.075 Uiso 1 1 calc R . .
H362 H 0.4017 -0.4491 1.0305 0.075 Uiso 1 1 calc R . .
H363 H 0.2954 -0.5324 1.0486 0.075 Uiso 1 1 calc R . .
C37 C 0.36144(15) -0.0184(4) 0.98844(13) 0.0477(5) Uani 1 1 d . . .
H371 H 0.3309 0.0930 0.9553 0.071 Uiso 1 1 calc R . .
H372 H 0.4227 -0.0696 0.9697 0.071 Uiso 1 1 calc R . .
H373 H 0.3740 0.0523 1.0357 0.071 Uiso 1 1 calc R . .

loop_
_atom_site_aniso_label
_atom_site_aniso_U_11
_atom_site_aniso_U_22
_atom_site_aniso_U_33
_atom_site_aniso_U_23
_atom_site_aniso_U_13
_atom_site_aniso_U_12
S1 0.0294(2) 0.0447(3) 0.0324(2) -0.0015(2) -0.00253(18) -0.0009(2)
O2 0.0436(8) 0.0302(8) 0.0376(7) -0.0031(6) 0.0044(6) -0.0072(6)
O3 0.0473(8) 0.0396(8) 0.0291(7) -0.0074(6) 0.0015(6) -0.0091(7)
O6 0.0446(8) 0.0310(8) 0.0312(7) -0.0042(6) 0.0012(6) -0.0052(6)
N1 0.0283(8) 0.0291(8) 0.0245(7) -0.0015(6) 0.0029(6) -0.0022(6)
C2 0.0258(8) 0.0301(10) 0.0310(9) -0.0048(8) 0.0009(7) 0.0005(8)
C4 0.0449(11) 0.0425(12) 0.0297(10) -0.0017(9) 0.0031(8) -0.0070(9)
C6 0.0254(8) 0.0304(10) 0.0275(9) -0.0022(8) 0.0016(6) 0.0011(8)
C7 0.0303(9) 0.0318(10) 0.0268(9) -0.0011(7) 0.0019(7) -0.0017(8)
C8 0.0253(8) 0.0318(10) 0.0256(8) -0.0002(7) 0.0005(7) 0.0027(7)
C9 0.0280(9) 0.0316(10) 0.0221(8) -0.0010(7) 0.0003(7) 0.0028(8)
C10 0.0308(9) 0.0324(10) 0.0301(10) -0.0009(8) 0.0022(7) 0.0054(8)
C11 0.0317(9) 0.0424(11) 0.0333(10) -0.0015(9) 0.0075(8) 0.0043(9)
C12 0.0432(11) 0.0402(11) 0.0283(9) 0.0014(9) 0.0047(8) -0.0057(10)
C13 0.0412(11) 0.0337(11) 0.0298(9) 0.0031(8) -0.0036(8) 0.0030(8)
C14 0.0303(9) 0.0355(10) 0.0303(10) -0.0001(8) -0.0009(8) 0.0061(8)
C5A 0.0315(15) 0.031(2) 0.0250(19) -0.0006(14) 0.0039(12) -0.0054(14)
C15A 0.0362(18) 0.050(2) 0.0300(14) -0.0013(14) 0.0055(12) -0.0121(16)
C16A 0.063(3) 0.075(3) 0.051(2) 0.0060(19) 0.010(2) -0.034(2)
C17A 0.0318(18) 0.081(4) 0.071(2) -0.001(3) 0.0096(15) 0.006(2)
C5B 0.053(7) 0.023(6) 0.030(6) -0.001(4) 0.010(5) 0.011(5)
C15B 0.037(4) 0.056(6) 0.049(4) -0.008(4) 0.011(4) -0.013(4)
C16B 0.058(5) 0.066(5) 0.052(5) 0.001(4) 0.014(4) -0.022(5)
C17B 0.030(4) 0.077(7) 0.072(5) -0.007(6) 0.011(4) 0.006(6)
S2 0.0266(2) 0.0414(3) 0.0507(3) 0.0039(2) 0.0012(2) 0.0028(2)
O22 0.0390(7) 0.0295(8) 0.0424(8) -0.0019(6) 0.0014(6) 0.0073(6)
O23 0.0428(8) 0.0415(9) 0.0316(7) -0.0066(6) -0.0010(6) 0.0104(6)
O26 0.0479(8) 0.0413(8) 0.0315(7) -0.0074(7) -0.0056(6) 0.0122(7)
N21 0.0249(7) 0.0268(8) 0.0267(7) 0.0019(6) 0.0011(6) 0.0022(6)
C22 0.0262(9) 0.0259(9) 0.0337(10) -0.0026(7) 0.0040(7) -0.0026(7)
C24 0.0358(10) 0.0455(12) 0.0291(10) 0.0027(8) 0.0015(8) 0.0082(9)
C25 0.0283(9) 0.0266(10) 0.0305(9) 0.0032(7) -0.0003(7) 0.0019(7)
C26 0.0304(9) 0.0358(11) 0.0270(9) 0.0043(8) 0.0027(7) 0.0052(8)
C27 0.0384(11) 0.0490(13) 0.0294(10) 0.0073(9) 0.0047(8) 0.0169(9)
C28 0.0278(9) 0.0312(10) 0.0292(9) 0.0009(7) 0.0021(7) 0.0048(7)
C29 0.0236(8) 0.0371(10) 0.0288(9) 0.0085(8) 0.0044(7) -0.0003(8)
C30 0.0310(10) 0.0570(14) 0.0334(10) 0.0018(9) 0.0014(8) -0.0021(9)
C31 0.0337(11) 0.092(2) 0.0349(12) 0.0092(12) -0.0064(9) -0.0071(12)
C32 0.0289(10) 0.081(2) 0.0581(14) 0.0342(14) -0.0040(10) 0.0039(12)
C33 0.0386(12) 0.0467(14) 0.0655(16) 0.0197(11) 0.0028(11) 0.0072(10)
C34 0.0373(10) 0.0360(11) 0.0420(11) 0.0058(9) -0.0005(9) 0.0027(9)
C35 0.0273(9) 0.0383(10) 0.0352(10) -0.0097(9) -0.0015(7) 0.0062(9)
C36 0.0417(12) 0.0436(12) 0.0635(14) -0.0069(12) -0.0148(10) 0.0149(11)
C37 0.0297(10) 0.0624(15) 0.0513(13) -0.0017(11) 0.0068(9) -0.0036(10)

loop_
_atom_type_symbol
_atom_type_description
_atom_type_number_in_cell
_atom_type_scat_dispersion_real
_atom_type_scat_dispersion_imag
_atom_type_scat_source
C C 60 0.0033 0.0016
; International Tables for Crystallography (1992). 
Vol. C, Tables 4.2.6.8 and 6.1.1.4
;
H H 76 0.0000 0.0000
; International Tables for Crystallography (1992). 
Vol. C, Tables 4.2.6.8 and 6.1.1.4
;
N N 4 0.0061 0.0033
; International Tables for Crystallography (1992). 
Vol. C, Tables 4.2.6.8 and 6.1.1.4
;
O O 12 0.0106 0.0060
; International Tables for Crystallography (1992). 
Vol. C, Tables 4.2.6.8 and 6.1.1.4
;
S S 4 0.1246 0.1234
; International Tables for Crystallography (1992). 
Vol. C, Tables 4.2.6.8 and 6.1.1.4
;

loop_
_geom_angle_atom_site_label_1
_geom_angle_atom_site_label_2
_geom_angle_atom_site_label_3
_geom_angle
C8 S1 H1 98.9(10)
C2 O3 C4 111.05(15)
C2 N1 C6 125.94(15)
C2 N1 C5A 111.91(16)
C6 N1 C5A 119.38(18)
C2 N1 C5B 111.5(2)
C6 N1 C5B 122.0(3)
O2 C2 O3 122.06(17)
O2 C2 N1 128.80(17)
O3 C2 N1 109.13(16)
O3 C4 C5A 106.94(16)
O3 C4 C5B 106.2(2)
O3 C4 H41 110.3
C5A C4 H41 110.3
O3 C4 H42 110.3
C5A C4 H42 110.3
H41 C4 H42 108.6
O3 C4 H43 110.5
C5B C4 H43 110.5
O3 C4 H44 110.5
C5B C4 H44 110.5
H43 C4 H44 108.7
O6 C6 N1 119.14(16)
O6 C6 C7 123.45(16)
N1 C6 C7 117.41(16)
C6 C7 C8 113.97(16)
C6 C7 H71 108.8
C8 C7 H71 108.8
C6 C7 H72 108.8
C8 C7 H72 108.8
H71 C7 H72 107.7
C9 C8 C7 109.21(15)
C9 C8 S1 107.69(12)
C7 C8 S1 114.03(12)
C9 C8 H8 108.6
C7 C8 H8 108.6
S1 C8 H8 108.6
C14 C9 C10 118.49(17)
C14 C9 C8 120.99(16)
C10 C9 C8 120.43(16)
C11 C10 C9 120.59(18)
C11 C10 H10 119.7
C9 C10 H10 119.7
C12 C11 C10 120.44(18)
C12 C11 H11 119.8
C10 C11 H11 119.8
C11 C12 C13 119.34(19)
C11 C12 H12 120.3
C13 C12 H12 120.3
C14 C13 C12 120.25(18)
C14 C13 H13 119.9
C12 C13 H13 119.9
C13 C14 C9 120.89(18)
C13 C14 H14 119.6
C9 C14 H14 119.6
N1 C5A C15A 113.8(3)
N1 C5A C4 100.73(19)
C15A C5A C4 113.0(3)
N1 C5A H5A 109.7
C15A C5A H5A 109.7
C4 C5A H5A 109.7
C17A C15A C5A 113.9(3)
C17A C15A C16A 112.6(3)
C5A C15A C16A 108.1(3)
C17A C15A H15A 107.3
C5A C15A H15A 107.3
C16A C15A H15A 107.3
N1 C5B C15B 110.7(6)
N1 C5B C4 100.2(3)
C15B C5B C4 117.2(6)
N1 C5B H5B 109.4
C15B C5B H5B 109.4
C4 C5B H5B 109.4
C17B C15B C5B 112.6(5)
C17B C15B C16B 112.1(5)
C5B C15B C16B 108.1(5)
C17B C15B H15B 108.0
C5B C15B H15B 108.0
C16B C15B H15B 108.0
C15B C16B H164 109.5
C15B C16B H165 109.5
H164 C16B H165 109.5
C15B C16B H166 109.5
H164 C16B H166 109.5
H165 C16B H166 109.5
C15B C17B H174 109.5
C15B C17B H175 109.5
H174 C17B H175 109.5
C15B C17B H176 109.5
H174 C17B H176 109.5
H175 C17B H176 109.5
C28 S2 H2 93.8(13)
C22 O23 C24 111.17(14)
C22 N21 C26 126.19(15)
C22 N21 C25 111.32(14)
C26 N21 C25 119.49(15)
O22 C22 O23 121.48(17)
O22 C22 N21 129.03(18)
O23 C22 N21 109.50(16)
O23 C24 C25 106.36(14)
O23 C24 H241 110.5
C25 C24 H241 110.5
O23 C24 H242 110.5
C25 C24 H242 110.5
H241 C24 H242 108.6
N21 C25 C35 114.87(15)
N21 C25 C24 100.77(14)
C35 C25 C24 114.02(15)
N21 C25 H25 108.9
C35 C25 H25 108.9
C24 C25 H25 108.9
O26 C26 N21 118.86(16)
O26 C26 C27 121.60(17)
N21 C26 C27 119.53(16)
C26 C27 C28 111.22(15)
C26 C27 H271 109.4
C28 C27 H271 109.4
C26 C27 H272 109.4
C28 C27 H272 109.4
H271 C27 H272 108.0
C27 C28 C29 112.16(15)
C27 C28 S2 110.52(14)
C29 C28 S2 111.72(13)
C27 C28 H28 107.4
C29 C28 H28 107.4
S2 C28 H28 107.4
C30 C29 C34 119.05(18)
C30 C29 C28 120.07(18)
C34 C29 C28 120.88(17)
C29 C30 C31 120.1(2)
C29 C30 H30 120.0
C31 C30 H30 120.0
C32 C31 C30 120.5(2)
C32 C31 H31 119.7
C30 C31 H31 119.7
C33 C32 C31 119.6(2)
C33 C32 H32 120.2
C31 C32 H32 120.2
C32 C33 C34 120.3(2)
C32 C33 H33 119.8
C34 C33 H33 119.8
C33 C34 C29 120.4(2)
C33 C34 H34 119.8
C29 C34 H34 119.8
C37 C35 C25 113.75(17)
C37 C35 C36 111.60(17)
C25 C35 C36 108.56(17)
C37 C35 H35 107.6
C25 C35 H35 107.6
C36 C35 H35 107.6
C35 C36 H361 109.5
C35 C36 H362 109.5
H361 C36 H362 109.5
C35 C36 H363 109.5
H361 C36 H363 109.5
H362 C36 H363 109.5
C35 C37 H371 109.5
C35 C37 H372 109.5
H371 C37 H372 109.5
C35 C37 H373 109.5
H371 C37 H373 109.5
H372 C37 H373 109.5

loop_
_geom_bond_atom_site_label_1
_geom_bond_atom_site_label_2
_geom_bond_distance
S1 C8 1.8376(18)
S1 H1 1.30(2)
O2 C2 1.194(2)
O3 C2 1.346(2)
O3 C4 1.436(3)
O6 C6 1.215(2)
N1 C2 1.388(2)
N1 C6 1.398(2)
N1 C5A 1.478(3)
N1 C5B 1.485(5)
C4 C5A 1.533(3)
C4 C5B 1.537(5)
C4 H41 0.9900
C4 H42 0.9900
C4 H43 0.9900
C4 H44 0.9900
C6 C7 1.508(3)
C7 C8 1.527(2)
C7 H71 0.9900
C7 H72 0.9900
C8 C9 1.514(2)
C8 H8 1.0000
C9 C14 1.389(3)
C9 C10 1.395(3)
C10 C11 1.386(3)
C10 H10 0.9500
C11 C12 1.383(3)
C11 H11 0.9500
C12 C13 1.389(3)
C12 H12 0.9500
C13 C14 1.383(3)
C13 H13 0.9500
C14 H14 0.9500
C5A C15A 1.531(4)
C5A H5A 1.0000
C15A C17A 1.509(5)
C15A C16A 1.546(4)
C15A H15A 1.0000
C16A H161 0.9800
C16A H162 0.9800
C16A H163 0.9800
C17A H171 0.9800
C17A H172 0.9800
C17A H173 0.9800
C5B C15B 1.536(6)
C5B H5B 1.0000
C15B C17B 1.517(7)
C15B C16B 1.548(6)
C15B H15B 1.0000
C16B H164 0.9800
C16B H165 0.9800
C16B H166 0.9800
C17B H174 0.9800
C17B H175 0.9800
C17B H176 0.9800
S2 C28 1.8304(19)
S2 H2 1.27(3)
O22 C22 1.204(2)
O23 C22 1.340(2)
O23 C24 1.439(2)
O26 C26 1.216(2)
N21 C22 1.387(2)
N21 C26 1.393(2)
N21 C25 1.482(2)
C24 C25 1.533(3)
C24 H241 0.9900
C24 H242 0.9900
C25 C35 1.529(2)
C25 H25 1.0000
C26 C27 1.512(3)
C27 C28 1.520(2)
C27 H271 0.9900
C27 H272 0.9900
C28 C29 1.521(2)
C28 H28 1.0000
C29 C30 1.382(3)
C29 C34 1.389(3)
C30 C31 1.392(3)
C30 H30 0.9500
C31 C32 1.375(4)
C31 H31 0.9500
C32 C33 1.374(4)
C32 H32 0.9500
C33 C34 1.387(3)
C33 H33 0.9500
C34 H34 0.9500
C35 C37 1.518(3)
C35 C36 1.533(3)
C35 H35 1.0000
C36 H361 0.9800
C36 H362 0.9800
C36 H363 0.9800
C37 H371 0.9800
C37 H372 0.9800
C37 H373 0.9800

loop_
_geom_hbond_atom_site_label_D
_geom_hbond_atom_site_label_H
_geom_hbond_atom_site_label_A
_geom_hbond_distance_DH
_geom_hbond_distance_HA
_geom_hbond_distance_DA
_geom_hbond_angle_DHA
_geom_hbond_site_symmetry_A
_geom_hbond_publ_flag
S1 H1 O6 1.30(2) 2.35(2) 3.2139(14) 120.4(13) . yes
S2 H2 O26 1.27(3) 2.36(3) 3.6335(15) 177(2) 1_565 yes

loop_
_geom_torsion_atom_site_label_1
_geom_torsion_atom_site_label_2
_geom_torsion_atom_site_label_3
_geom_torsion_atom_site_label_4
_geom_torsion
C4 O3 C2 O2 176.16(18)
C4 O3 C2 N1 -4.6(2)
C6 N1 C2 O2 -14.8(3)
C5A N1 C2 O2 -175.7(3)
C5B N1 C2 O2 174.1(5)
C6 N1 C2 O3 166.04(16)
C5A N1 C2 O3 5.2(3)
C5B N1 C2 O3 -5.0(6)
C2 O3 C4 C5A 2.4(3)
C2 O3 C4 C5B 11.9(5)
C2 N1 C6 O6 -168.97(17)
C5A N1 C6 O6 -9.4(3)
C5B N1 C6 O6 1.2(6)
C2 N1 C6 C7 10.8(3)
C5A N1 C6 C7 170.4(2)
C5B N1 C6 C7 -179.0(6)
O6 C6 C7 C8 4.3(3)
N1 C6 C7 C8 -175.52(15)
C6 C7 C8 C9 171.50(15)
C6 C7 C8 S1 -67.99(18)
C7 C8 C9 C14 67.7(2)
S1 C8 C9 C14 -56.58(19)
C7 C8 C9 C10 -108.73(19)
S1 C8 C9 C10 126.95(16)
C14 C9 C10 C11 0.1(3)
C8 C9 C10 C11 176.68(17)
C9 C10 C11 C12 0.2(3)
C10 C11 C12 C13 -0.3(3)
C11 C12 C13 C14 0.2(3)
C12 C13 C14 C9 0.1(3)
C10 C9 C14 C13 -0.2(3)
C8 C9 C14 C13 -176.78(17)
C2 N1 C5A C15A -124.7(3)
C6 N1 C5A C15A 73.1(4)
C2 N1 C5A C4 -3.4(3)
C6 N1 C5A C4 -165.70(19)
O3 C4 C5A N1 0.6(3)
O3 C4 C5A C15A 122.4(3)
N1 C5A C15A C17A 49.3(4)
C4 C5A C15A C17A -64.8(4)
N1 C5A C15A C16A 175.2(3)
C4 C5A C15A C16A 61.1(4)
C2 N1 C5B C15B -112.9(5)
C6 N1 C5B C15B 75.6(7)
C2 N1 C5B C4 11.5(8)
C6 N1 C5B C4 -160.0(3)
O3 C4 C5B N1 -13.5(7)
O3 C4 C5B C15B 106.3(6)
N1 C5B C15B C17B 57.3(9)
C4 C5B C15B C17B -56.7(9)
N1 C5B C15B C16B -178.3(7)
C4 C5B C15B C16B 67.7(8)
C24 O23 C22 O22 -178.78(17)
C24 O23 C22 N21 0.8(2)
C26 N21 C22 O22 -14.8(3)
C25 N21 C22 O22 -174.93(18)
C26 N21 C22 O23 165.61(17)
C25 N21 C22 O23 5.5(2)
C22 O23 C24 C25 -6.5(2)
C22 N21 C25 C35 -131.82(17)
C26 N21 C25 C35 66.6(2)
C22 N21 C25 C24 -8.81(19)
C26 N21 C25 C24 -170.41(16)
O23 C24 C25 N21 8.83(19)
O23 C24 C25 C35 132.43(17)
C22 N21 C26 O26 -165.00(18)
C25 N21 C26 O26 -6.4(3)
C22 N21 C26 C27 14.1(3)
C25 N21 C26 C27 172.72(16)
O26 C26 C27 C28 -41.1(3)
N21 C26 C27 C28 139.81(18)
C26 C27 C28 C29 170.41(17)
C26 C27 C28 S2 -64.2(2)
C27 C28 C29 C30 -131.06(19)
S2 C28 C29 C30 104.21(18)
C27 C28 C29 C34 48.6(2)
S2 C28 C29 C34 -76.13(19)
C34 C29 C30 C31 0.3(3)
C28 C29 C30 C31 179.92(19)
C29 C30 C31 C32 -0.9(3)
C30 C31 C32 C33 0.5(3)
C31 C32 C33 C34 0.6(3)
C32 C33 C34 C29 -1.3(3)
C30 C29 C34 C33 0.8(3)
C28 C29 C34 C33 -178.82(19)
N21 C25 C35 C37 53.4(2)
C24 C25 C35 C37 -62.2(2)
N21 C25 C35 C36 178.31(15)
C24 C25 C35 C36 62.7(2)
